data_1001635
loop_
_publ_author_name
'Hoareau, T'
'Borel, M M'
'Leclaire, A'
'Provost, J'
'Raveau, B'

_publ_section_title
;
Structure and antiferromagnetic properties of a mixed valent molybdeno
monophosphate of lithium
;
_journal_coden_ASTM MRBUAC
_journal_issue 4
_journal_name_full 'Materials Research Bulletin'
_journal_page_first 523
_journal_page_last 529
_journal_paper_doi 10.1016/0025-5408(95)00023-2
_journal_volume 30
_journal_year 1995
_chemical_formula_structural 'Li (Mo2 Mo P3 O16)'
_chemical_formula_sum 'Li Mo3 O16 P3'
_chemical_name_systematic 'Lithium dimolybdo(V)molybdotriphosphate'
_space_group_IT_number 2
_symmetry_cell_setting triclinic
_symmetry_Int_Tables_number 2
_symmetry_space_group_name_Hall '-P 1'
_symmetry_space_group_name_H-M 'P -1'
_cell_angle_alpha 80.03(1)
_cell_angle_beta 77.62(1)
_cell_angle_gamma 81.80(1)
_cell_formula_units_Z 2
_cell_length_a 6.374(1)
_cell_length_b 7.709(1)
_cell_length_c 12.529(1)
_cell_volume 588.7
_refine_ls_R_factor_all 0.027
_cod_database_code 1001635

loop_
_symmetry_equiv_pos_as_xyz
x,y,z
-x,-y,-z

loop_
_atom_site_label
_atom_site_type_symbol
_atom_site_symmetry_multiplicity
_atom_site_Wyckoff_symbol
_atom_site_fract_x
_atom_site_fract_y
_atom_site_fract_z
_atom_site_occupancy
_atom_site_attached_hydrogens
_atom_site_calc_flag
Mo1 Mo5+ 2 i 0.20441(2) 0.21091(2) 0.53075(1) 1. 0 d
Mo2 Mo5+ 2 i 0.40945(3) 0.74102(2) 0.16096(1) 1. 0 d
Mo3 Mo6+ 2 i 0.03722(2) 0.19637(2) 0.15127(1) 1. 0 d
Li1 Li1+ 2 i 0.586(2) 0.327(3) 0.328(1) 1. 0 d
P1 P5+ 2 i 0.55902(8) 0.15595(6) 0.11041(4) 1. 0 d
P2 P5+ 2 i 0.31114(7) 0.84135(6) 0.42733(4) 1. 0 d
P3 P5+ 2 i 0.05684(8) 0.48506(6) 0.31352(4) 1. 0 d
O1 O2- 2 i 0.1981(4) 0.0453(3) 0.6355(2) 1. 0 d
O2 O2- 2 i -0.0987(3) 0.2284(3) 0.5128(2) 1. 0 d
O3 O2- 2 i 0.5244(2) 0.2478(2) 0.5000(1) 1. 0 d
O4 O2- 2 i 0.2952(3) 0.0431(2) 0.4150(2) 1. 0 d
O5 O2- 2 i 0.1342(3) 0.4158(2) 0.6163(1) 1. 0 d
O6 O2- 2 i 0.2327(2) 0.3988(2) 0.3781(1) 1. 0 d
O7 O2- 2 i 0.0623(4) 0.2886(4) 0.0190(2) 1. 0 d
O8 O2- 2 i -0.0490(2) 0.3437(2) 0.2734(1) 1. 0 d
O9 O2- 2 i 0.7154(2) 0.1913(2) 0.1819(1) 1. 0 d
O10 O2- 2 i 0.1191(3) -0.0255(2) 0.1513(2) 1. 0 d
O11 O2- 2 i 0.3347(2) 0.2344(2) 0.1655(2) 1. 0 d
O12 O2- 2 i 0.6072(3) 0.5774(3) 0.1661(2) 1. 0 d
O13 O2- 2 i 0.3728(3) 0.7471(2) 0.0057(1) 1. 0 d
O14 O2- 2 i 0.1532(3) 0.6077(2) 0.2097(1) 1. 0 d
O15 O2- 2 i 0.3816(4) 0.7895(3) 0.3130(2) 1. 0 d
O16 O2- 2 i 0.5671(3) 0.9580(2) 0.1095(2) 1. 0 d

loop_
_atom_type_symbol
_atom_type_oxidation_number
Mo5+ 5.000
Mo6+ 6.000
Li1+ 1.000
P5+ 5.000
O2- -2.000
